data_4082568
loop_
_publ_author_name
'Tan, Gengwen'
'Blom, Burgert'
'Gallego, Daniel'
'Driess, Matthias'

_publ_section_title
;
 Facile Access to Mono- and Dinuclear Heteroleptic N-Heterocyclic Silylene
 Copper Complexes
;
_journal_issue 1
_journal_name_full Organometallics
_journal_page_first 363
_journal_paper_doi 10.1021/om4011033
_journal_volume 33
_journal_year 2014
_chemical_formula_sum 'C24 H45 Cu F3 N5 O3 S Si'
_chemical_formula_weight 632.34
_chemical_name_systematic
; 
 ? 
;
_space_group_IT_number 14
_symmetry_cell_setting monoclinic
_symmetry_space_group_name_Hall '-P 2yn'
_symmetry_space_group_name_H-M 'P 1 21/n 1'
_atom_sites_solution_hydrogens geom
_atom_sites_solution_primary direct
_atom_sites_solution_secondary difmap
_audit_creation_method
;
CrysAlis RED, Oxford Diffraction Ltd.,
Version 1.171.31.8 (release 12-01-2007 CrysAlis171 .NET)
(compiled Jan 12 2007,17:49:11)
;
_cell_angle_alpha 90.00
_cell_angle_beta 106.542(7)
_cell_angle_gamma 90.00
_cell_formula_units_Z 4
_cell_length_a 10.0327(8)
_cell_length_b 30.6715(15)
_cell_length_c 10.8305(7)
_cell_measurement_reflns_used 2210
_cell_measurement_temperature 150(2)
_cell_measurement_theta_max 25.6760
_cell_measurement_theta_min 3.5380
_cell_volume 3194.8(4)
_computing_cell_refinement
;
CrysAlis RED, Oxford Diffraction Ltd.,
Version 1.171.31.8 (release 12-01-2007 CrysAlis171 .NET)
(compiled Jan 12 2007,17:49:11)
;
_computing_data_collection
;
CrysAlis CCD, Oxford Diffraction Ltd.,
Version 1.171.31.8 (release 12-01-2007 CrysAlis171 .NET)
(compiled Jan 12 2007,17:49:11)
;
_computing_data_reduction
;
CrysAlis RED, Oxford Diffraction Ltd.,
Version 1.171.31.8 (release 12-01-2007 CrysAlis171 .NET)
(compiled Jan 12 2007,17:49:11)
;
_computing_publication_material 'SHELXL-97 (Sheldrick, 1997)'
_computing_structure_refinement 'SHELXL-97 (Sheldrick, 1997)'
_computing_structure_solution 'SHELXS-97 (Sheldrick, 1990)'
_diffrn_ambient_temperature 150(2)
_diffrn_measured_fraction_theta_full 0.984
_diffrn_measured_fraction_theta_max 0.984
_diffrn_measurement_device_type 'Oxford Diffraction Xcalibur S Sapphire'
_diffrn_measurement_method \w
_diffrn_radiation_monochromator graphite
_diffrn_radiation_source 'Enhance (Mo) X-ray Source'
_diffrn_radiation_type MoK\a
_diffrn_radiation_wavelength 0.71073
_diffrn_reflns_av_R_equivalents 0.0732
_diffrn_reflns_av_sigmaI/netI 0.0914
_diffrn_reflns_limit_h_max 11
_diffrn_reflns_limit_h_min -9
_diffrn_reflns_limit_k_max 36
_diffrn_reflns_limit_k_min -29
_diffrn_reflns_limit_l_max 12
_diffrn_reflns_limit_l_min -12
_diffrn_reflns_number 15782
_diffrn_reflns_theta_full 25.00
_diffrn_reflns_theta_max 25.00
_diffrn_reflns_theta_min 3.30
_exptl_absorpt_coefficient_mu 0.836
_exptl_absorpt_correction_T_max 0.9673
_exptl_absorpt_correction_T_min 0.9063
_exptl_absorpt_correction_type multi-scan
_exptl_absorpt_process_details
;
CrysAlis RED, Oxford Diffraction Ltd.,
Version 1.171.32.24 (release 21-04-2008 CrysAlis171 .NET)
(compiled Apr 21 2008,18:23:10)
Empirical absorption correction using spherical harmonics,
 implemented in SCALE3 ABSPACK scaling algorithm.
;
_exptl_crystal_colour colorless
_exptl_crystal_density_diffrn 1.315
_exptl_crystal_density_method 'not measured'
_exptl_crystal_description needle
_exptl_crystal_F_000 1336
_exptl_crystal_size_max 0.12
_exptl_crystal_size_mid 0.08
_exptl_crystal_size_min 0.04
_refine_diff_density_max 0.581
_refine_diff_density_min -0.376
_refine_diff_density_rms 0.070
_refine_ls_extinction_method none
_refine_ls_goodness_of_fit_ref 1.126
_refine_ls_hydrogen_treatment constr
_refine_ls_matrix_type full
_refine_ls_number_parameters 366
_refine_ls_number_reflns 5525
_refine_ls_number_restraints 39
_refine_ls_restrained_S_all 1.132
_refine_ls_R_factor_all 0.1079
_refine_ls_R_factor_gt 0.0707
_refine_ls_shift/su_max 0.000
_refine_ls_shift/su_mean 0.000
_refine_ls_structure_factor_coef Fsqd
_refine_ls_weighting_details 'calc w=1/[\s^2^(Fo^2^)+(0.0389P)^2^+0.0000P] where P=(Fo^2^+2Fc^2^)/3'
_refine_ls_weighting_scheme calc
_refine_ls_wR_factor_gt 0.1148
_refine_ls_wR_factor_ref 0.1263
_reflns_number_gt 4024
_reflns_number_total 5525
_reflns_threshold_expression >2sigma(I)
_cod_data_source_file om4011033_si_002.cif
_cod_data_source_block compound7
_cod_depositor_comments
;
The following automatic conversions were performed:

'_symmetry_cell_setting' value 'Monoclinic' changed to 'monoclinic'
according to
/usr/data/users/saulius/automatic-downloads/current/ACS/lib/dictionaries/cif_core.dic
dictionary named 'cif_core.dic' version 2.4.2 from 2011-04-26.

Automatic conversion script
Id: cif_fix_values 2281 2013-09-26 08:29:07Z andrius 
;
_cod_original_sg_symbol_H-M P2(1)/n
_cod_database_code 4082568

loop_
_symmetry_equiv_pos_as_xyz
'x, y, z'
'-x+1/2, y+1/2, -z+1/2'
'-x, -y, -z'
'x-1/2, -y-1/2, z-1/2'

loop_
_atom_site_label
_atom_site_type_symbol
_atom_site_fract_x
_atom_site_fract_y
_atom_site_fract_z
_atom_site_U_iso_or_equiv
_atom_site_adp_type
_atom_site_occupancy
_atom_site_symmetry_multiplicity
_atom_site_calc_flag
_atom_site_refinement_flags
_atom_site_disorder_assembly
_atom_site_disorder_group
Cu1 Cu 0.09782(6) 0.121610(16) 0.23715(5) 0.02560(17) Uani 1 1 d . . .
Si2 Si 0.10384(13) 0.12948(3) 0.03708(11) 0.0201(3) Uani 1 1 d . . .
O1 O 0.4383(4) 0.12134(13) 0.3384(3) 0.0619(12) Uani 1 1 d . . .
O2 O 0.6152(5) 0.15226(11) 0.5175(3) 0.0645(13) Uani 1 1 d . . .
O3 O 0.6784(4) 0.11975(13) 0.3395(3) 0.0581(11) Uani 1 1 d . . .
S1 S 0.58096(15) 0.12192(4) 0.41379(12) 0.0368(3) Uani 1 1 d . . .
N1 N 0.1914(4) 0.17630(10) -0.0153(3) 0.0190(8) Uani 1 1 d . . .
N2 N 0.2590(4) 0.11026(10) -0.0106(3) 0.0205(8) Uani 1 1 d . A .
N3 N 0.0566(4) 0.06914(12) 0.3491(3) 0.0333(10) Uani 1 1 d . . .
N4 N 0.1126(4) 0.16014(11) 0.4009(3) 0.0262(9) Uani 1 1 d . . .
N5 N -0.0407(4) 0.11872(11) -0.0877(3) 0.0279(9) Uani 1 1 d . . .
F1 F 0.5211(5) 0.06722(14) 0.5747(4) 0.1006(15) Uani 1 1 d . . .
F2 F 0.5674(4) 0.03711(10) 0.4135(4) 0.0921(15) Uani 1 1 d . . .
F3 F 0.7306(4) 0.06365(10) 0.5676(3) 0.0755(12) Uani 1 1 d . . .
C1 C 0.2965(4) 0.15109(13) -0.0276(4) 0.0179(10) Uani 1 1 d . . .
C2 C 0.4265(4) 0.16513(12) -0.0546(4) 0.0195(10) Uani 1 1 d . . .
C3 C 0.5462(5) 0.17320(14) 0.0451(4) 0.0308(12) Uani 1 1 d . . .
H3 H 0.5454 0.1706 0.1323 0.037 Uiso 1 1 calc R . .
C4 C 0.6670(5) 0.18507(17) 0.0152(6) 0.0483(15) Uani 1 1 d . . .
H4 H 0.7495 0.1905 0.0826 0.058 Uiso 1 1 calc R . .
C5 C 0.6686(6) 0.18904(16) -0.1110(6) 0.0464(14) Uani 1 1 d . . .
H5 H 0.7518 0.1974 -0.1299 0.056 Uiso 1 1 calc R . .
C6 C 0.5509(6) 0.18094(15) -0.2093(5) 0.0400(13) Uani 1 1 d . . .
H6 H 0.5524 0.1833 -0.2963 0.048 Uiso 1 1 calc R . .
C7 C 0.4300(5) 0.16924(14) -0.1809(4) 0.0293(11) Uani 1 1 d . . .
H7 H 0.3480 0.1639 -0.2491 0.035 Uiso 1 1 calc R . .
C8 C 0.1806(5) 0.22491(12) -0.0112(4) 0.0231(10) Uani 1 1 d . . .
C9 C 0.2961(5) 0.24417(14) 0.0991(4) 0.0322(12) Uani 1 1 d . . .
H9A H 0.2995 0.2287 0.1791 0.048 Uiso 1 1 calc R . .
H9B H 0.2773 0.2751 0.1088 0.048 Uiso 1 1 calc R . .
H9C H 0.3854 0.2410 0.0801 0.048 Uiso 1 1 calc R . .
C10 C 0.0403(5) 0.23447(14) 0.0086(5) 0.0401(13) Uani 1 1 d . . .
H10A H -0.0332 0.2232 -0.0646 0.060 Uiso 1 1 calc R . .
H10B H 0.0291 0.2660 0.0154 0.060 Uiso 1 1 calc R . .
H10C H 0.0341 0.2204 0.0880 0.060 Uiso 1 1 calc R . .
C11 C 0.1866(5) 0.24441(14) -0.1407(4) 0.0346(12) Uani 1 1 d . . .
H11A H 0.2778 0.2384 -0.1533 0.052 Uiso 1 1 calc R . .
H11B H 0.1721 0.2760 -0.1401 0.052 Uiso 1 1 calc R . .
H11C H 0.1138 0.2312 -0.2110 0.052 Uiso 1 1 calc R . .
C12 C 0.3249(5) 0.06790(13) -0.0238(4) 0.0304(10) Uani 1 1 d U . .
C13 C 0.217(2) 0.0334(5) -0.009(2) 0.042(3) Uani 0.43(2) 1 d PU A 2
H13A H 0.1282 0.0383 -0.0746 0.063 Uiso 0.43(2) 1 calc PR A 2
H13B H 0.2030 0.0360 0.0770 0.063 Uiso 0.43(2) 1 calc PR A 2
H13C H 0.2510 0.0041 -0.0192 0.063 Uiso 0.43(2) 1 calc PR A 2
C13A C 0.2684(18) 0.0345(4) 0.0537(18) 0.043(2) Uani 0.57(2) 1 d PU A 1
H13D H 0.3003 0.0420 0.1454 0.065 Uiso 0.57(2) 1 calc PR A 1
H13E H 0.3023 0.0054 0.0407 0.065 Uiso 0.57(2) 1 calc PR A 1
H13F H 0.1666 0.0347 0.0246 0.065 Uiso 0.57(2) 1 calc PR A 1
C14 C 0.4780(6) 0.06650(17) 0.0519(6) 0.0635(17) Uani 1 1 d U A .
H14A H 0.5308 0.0859 0.0115 0.095 Uiso 1 1 calc R . .
H14B H 0.5128 0.0366 0.0523 0.095 Uiso 1 1 calc R . .
H14C H 0.4888 0.0760 0.1406 0.095 Uiso 1 1 calc R . .
C15 C 0.3092(6) 0.05812(17) -0.1634(4) 0.0527(15) Uani 1 1 d U A .
H15A H 0.2107 0.0594 -0.2121 0.079 Uiso 1 1 calc R . .
H15B H 0.3456 0.0289 -0.1712 0.079 Uiso 1 1 calc R . .
H15C H 0.3613 0.0797 -0.1978 0.079 Uiso 1 1 calc R . .
C16 C -0.1514(5) 0.09037(14) -0.0725(5) 0.0365(13) Uani 1 1 d . . .
H16A H -0.2413 0.1014 -0.1253 0.055 Uiso 1 1 calc R . .
H16B H -0.1506 0.0899 0.0181 0.055 Uiso 1 1 calc R . .
H16C H -0.1369 0.0608 -0.1003 0.055 Uiso 1 1 calc R . .
C17 C -0.0477(5) 0.12508(17) -0.2235(4) 0.0421(13) Uani 1 1 d . . .
H17A H -0.0338 0.0971 -0.2616 0.063 Uiso 1 1 calc R . .
H17B H 0.0250 0.1455 -0.2300 0.063 Uiso 1 1 calc R . .
H17C H -0.1391 0.1369 -0.2698 0.063 Uiso 1 1 calc R . .
C18 C 0.2321(5) 0.19065(15) 0.4355(4) 0.0367(13) Uani 1 1 d . . .
H18A H 0.2221 0.2122 0.3668 0.055 Uiso 1 1 calc R . .
H18B H 0.3187 0.1743 0.4465 0.055 Uiso 1 1 calc R . .
H18C H 0.2346 0.2055 0.5162 0.055 Uiso 1 1 calc R . .
C19 C -0.0158(5) 0.18519(16) 0.3824(5) 0.0446(14) Uani 1 1 d . . .
H19A H -0.0958 0.1655 0.3571 0.067 Uiso 1 1 calc R . .
H19B H -0.0228 0.2070 0.3147 0.067 Uiso 1 1 calc R . .
H19C H -0.0147 0.1999 0.4630 0.067 Uiso 1 1 calc R . .
C20 C 0.1306(6) 0.12830(15) 0.5071(4) 0.0373(13) Uani 1 1 d . . .
H20A H 0.1097 0.1426 0.5814 0.045 Uiso 1 1 calc R . .
H20B H 0.2285 0.1183 0.5351 0.045 Uiso 1 1 calc R . .
C21 C 0.0372(6) 0.08993(16) 0.4660(4) 0.0424(14) Uani 1 1 d . . .
H21A H 0.0564 0.0683 0.5368 0.051 Uiso 1 1 calc R . .
H21B H -0.0607 0.0994 0.4487 0.051 Uiso 1 1 calc R . .
C22 C 0.1767(7) 0.04013(17) 0.3813(5) 0.0622(18) Uani 1 1 d . . .
H22A H 0.2621 0.0574 0.4106 0.093 Uiso 1 1 calc R . .
H22B H 0.1786 0.0233 0.3049 0.093 Uiso 1 1 calc R . .
H22C H 0.1702 0.0202 0.4500 0.093 Uiso 1 1 calc R . .
C23 C -0.0695(6) 0.04392(18) 0.2862(5) 0.0575(18) Uani 1 1 d . . .
H23A H -0.0599 0.0310 0.2065 0.086 Uiso 1 1 calc R . .
H23B H -0.1505 0.0633 0.2661 0.086 Uiso 1 1 calc R . .
H23C H -0.0819 0.0207 0.3442 0.086 Uiso 1 1 calc R . .
C24 C 0.6012(7) 0.06977(17) 0.4963(6) 0.0501(16) Uani 1 1 d . . .

loop_
_atom_site_aniso_label
_atom_site_aniso_U_11
_atom_site_aniso_U_22
_atom_site_aniso_U_33
_atom_site_aniso_U_23
_atom_site_aniso_U_13
_atom_site_aniso_U_12
Cu1 0.0342(4) 0.0217(3) 0.0252(3) -0.0002(2) 0.0153(3) -0.0001(3)
Si2 0.0234(7) 0.0144(6) 0.0251(6) -0.0018(5) 0.0111(6) -0.0033(5)
O1 0.050(3) 0.070(3) 0.059(2) 0.000(2) 0.005(2) 0.025(2)
O2 0.112(4) 0.029(2) 0.049(2) -0.0100(18) 0.017(2) 0.002(2)
O3 0.051(3) 0.083(3) 0.047(2) -0.002(2) 0.025(2) -0.008(2)
S1 0.0467(9) 0.0254(6) 0.0363(7) -0.0006(6) 0.0086(6) 0.0051(6)
N1 0.021(2) 0.0132(17) 0.0246(19) -0.0022(15) 0.0097(17) -0.0017(15)
N2 0.026(2) 0.0115(17) 0.0267(19) -0.0025(15) 0.0122(17) -0.0007(15)
N3 0.049(3) 0.029(2) 0.027(2) 0.0033(18) 0.018(2) -0.005(2)
N4 0.030(2) 0.024(2) 0.028(2) -0.0015(17) 0.0153(19) 0.0019(17)
N5 0.027(2) 0.031(2) 0.026(2) -0.0009(18) 0.0078(17) -0.0080(18)
F1 0.105(4) 0.112(3) 0.092(3) 0.038(3) 0.040(3) -0.029(3)
F2 0.106(4) 0.0282(18) 0.112(3) -0.0113(19) -0.018(3) -0.0139(19)
F3 0.066(3) 0.0420(19) 0.091(3) 0.0134(18) -0.021(2) 0.0078(17)
C1 0.022(3) 0.019(2) 0.013(2) -0.0018(18) 0.0055(19) -0.0007(19)
C2 0.016(3) 0.016(2) 0.027(2) -0.0014(19) 0.007(2) -0.0002(17)
C3 0.025(3) 0.034(3) 0.030(3) -0.002(2) 0.003(2) 0.007(2)
C4 0.018(3) 0.053(3) 0.066(4) -0.009(3) -0.001(3) -0.006(3)
C5 0.030(3) 0.038(3) 0.081(4) -0.001(3) 0.031(3) -0.007(2)
C6 0.039(4) 0.042(3) 0.049(3) 0.008(3) 0.029(3) 0.002(3)
C7 0.024(3) 0.032(3) 0.033(3) 0.001(2) 0.008(2) -0.003(2)
C8 0.020(3) 0.015(2) 0.035(3) -0.0027(19) 0.007(2) -0.0011(18)
C9 0.038(3) 0.023(2) 0.036(3) -0.005(2) 0.012(2) -0.005(2)
C10 0.030(3) 0.023(2) 0.073(4) 0.001(2) 0.024(3) 0.003(2)
C11 0.044(3) 0.021(2) 0.036(3) 0.006(2) 0.008(2) 0.003(2)
C12 0.043(3) 0.013(2) 0.037(2) -0.0055(19) 0.014(2) 0.0055(19)
C13 0.061(6) 0.013(4) 0.056(7) 0.000(6) 0.024(5) 0.006(5)
C13A 0.065(6) 0.014(4) 0.055(6) 0.009(5) 0.024(5) 0.014(4)
C14 0.050(3) 0.036(3) 0.086(4) -0.014(3) -0.010(3) 0.018(3)
C15 0.081(4) 0.037(3) 0.043(3) -0.006(2) 0.023(3) 0.015(3)
C16 0.032(3) 0.029(3) 0.047(3) -0.001(2) 0.009(3) -0.016(2)
C17 0.039(3) 0.055(3) 0.031(3) 0.000(3) 0.006(2) -0.011(3)
C18 0.036(3) 0.035(3) 0.040(3) -0.009(2) 0.012(3) -0.006(2)
C19 0.039(4) 0.044(3) 0.053(3) -0.012(3) 0.016(3) 0.011(3)
C20 0.053(4) 0.037(3) 0.024(2) -0.002(2) 0.013(2) -0.007(3)
C21 0.059(4) 0.046(3) 0.027(3) 0.007(2) 0.020(3) -0.008(3)
C22 0.086(5) 0.041(3) 0.070(4) 0.022(3) 0.040(4) 0.023(3)
C23 0.080(5) 0.051(3) 0.046(3) -0.001(3) 0.024(3) -0.033(3)
C24 0.048(4) 0.035(3) 0.061(4) 0.000(3) 0.004(3) -0.007(3)

loop_
_atom_type_symbol
_atom_type_description
_atom_type_scat_dispersion_real
_atom_type_scat_dispersion_imag
_atom_type_scat_source
C C 0.0033 0.0016 'International Tables Vol C Tables 4.2.6.8 and 6.1.1.4'
H H 0.0000 0.0000 'International Tables Vol C Tables 4.2.6.8 and 6.1.1.4'
N N 0.0061 0.0033 'International Tables Vol C Tables 4.2.6.8 and 6.1.1.4'
Si Si 0.0817 0.0704 'International Tables Vol C Tables 4.2.6.8 and 6.1.1.4'
Cu Cu 0.3201 1.2651 'International Tables Vol C Tables 4.2.6.8 and 6.1.1.4'
S S 0.1246 0.1234 'International Tables Vol C Tables 4.2.6.8 and 6.1.1.4'
F F 0.0171 0.0103 'International Tables Vol C Tables 4.2.6.8 and 6.1.1.4'
O O 0.0106 0.0060 'International Tables Vol C Tables 4.2.6.8 and 6.1.1.4'

loop_
_geom_angle_atom_site_label_1
_geom_angle_atom_site_label_2
_geom_angle_atom_site_label_3
_geom_angle
N4 Cu1 N3 85.59(14)
N4 Cu1 Si2 139.03(10)
N3 Cu1 Si2 135.23(10)
N5 Si2 N1 106.05(16)
N5 Si2 N2 107.82(17)
N1 Si2 N2 69.85(15)
N5 Si2 Cu1 120.21(14)
N1 Si2 Cu1 122.34(11)
N2 Si2 Cu1 119.77(11)
N5 Si2 C1 113.98(17)
N1 Si2 C1 35.19(14)
N2 Si2 C1 34.91(13)
Cu1 Si2 C1 125.81(11)
O2 S1 O1 115.8(3)
O2 S1 O3 115.1(3)
O1 S1 O3 114.2(2)
O2 S1 C24 102.7(2)
O1 S1 C24 102.9(3)
O3 S1 C24 103.7(3)
C1 N1 C8 129.9(4)
C1 N1 Si2 92.2(2)
C8 N1 Si2 135.9(3)
C1 N2 C12 131.1(4)
C1 N2 Si2 91.8(3)
C12 N2 Si2 137.0(3)
C22 N3 C23 109.4(4)
C22 N3 C21 111.1(4)
C23 N3 C21 108.5(4)
C22 N3 Cu1 108.5(3)
C23 N3 Cu1 114.5(3)
C21 N3 Cu1 104.8(3)
C19 N4 C20 111.1(4)
C19 N4 C18 108.7(4)
C20 N4 C18 108.0(3)
C19 N4 Cu1 109.4(3)
C20 N4 Cu1 104.4(3)
C18 N4 Cu1 115.3(3)
C16 N5 C17 111.9(3)
C16 N5 Si2 121.9(3)
C17 N5 Si2 123.8(3)
N2 C1 N1 105.4(4)
N2 C1 C2 126.8(4)
N1 C1 C2 127.8(4)
N2 C1 Si2 53.3(2)
N1 C1 Si2 52.6(2)
C2 C1 Si2 174.2(3)
C7 C2 C3 119.5(4)
C7 C2 C1 119.6(4)
C3 C2 C1 120.9(4)
C2 C3 C4 118.9(5)
C2 C3 H3 120.5
C4 C3 H3 120.5
C5 C4 C3 120.8(5)
C5 C4 H4 119.6
C3 C4 H4 119.6
C6 C5 C4 120.3(5)
C6 C5 H5 119.8
C4 C5 H5 119.8
C5 C6 C7 119.5(5)
C5 C6 H6 120.3
C7 C6 H6 120.3
C6 C7 C2 121.0(4)
C6 C7 H7 119.5
C2 C7 H7 119.5
N1 C8 C10 106.0(3)
N1 C8 C9 111.3(3)
C10 C8 C9 110.1(4)
N1 C8 C11 109.8(3)
C10 C8 C11 109.5(4)
C9 C8 C11 110.2(4)
C8 C9 H9A 109.5
C8 C9 H9B 109.5
H9A C9 H9B 109.5
C8 C9 H9C 109.5
H9A C9 H9C 109.5
H9B C9 H9C 109.5
C8 C10 H10A 109.5
C8 C10 H10B 109.5
H10A C10 H10B 109.5
C8 C10 H10C 109.5
H10A C10 H10C 109.5
H10B C10 H10C 109.5
C8 C11 H11A 109.5
C8 C11 H11B 109.5
H11A C11 H11B 109.5
C8 C11 H11C 109.5
H11A C11 H11C 109.5
H11B C11 H11C 109.5
N2 C12 C15 110.4(4)
N2 C12 C14 112.5(4)
C15 C12 C14 109.6(5)
N2 C12 C13A 106.8(5)
C15 C12 C13A 117.9(8)
C14 C12 C13A 99.2(8)
N2 C12 C13 104.0(7)
C15 C12 C13 95.3(9)
C14 C12 C13 123.4(10)
C13A C12 C13 27.2(6)
C12 C13 H13A 109.5
C12 C13 H13B 109.5
H13A C13 H13B 109.5
C12 C13 H13C 109.5
H13A C13 H13C 109.5
H13B C13 H13C 109.5
C12 C13A H13D 109.5
C12 C13A H13E 109.5
C12 C13A H13F 109.5
C12 C14 H14A 109.5
C12 C14 H14B 109.5
H14A C14 H14B 109.5
C12 C14 H14C 109.5
H14A C14 H14C 109.5
H14B C14 H14C 109.5
C12 C15 H15A 109.5
C12 C15 H15B 109.5
H15A C15 H15B 109.5
C12 C15 H15C 109.5
H15A C15 H15C 109.5
H15B C15 H15C 109.5
N5 C16 H16A 109.5
N5 C16 H16B 109.5
H16A C16 H16B 109.5
N5 C16 H16C 109.5
H16A C16 H16C 109.5
H16B C16 H16C 109.5
N5 C17 H17A 109.5
N5 C17 H17B 109.5
H17A C17 H17B 109.5
N5 C17 H17C 109.5
H17A C17 H17C 109.5
H17B C17 H17C 109.5
N4 C18 H18A 109.5
N4 C18 H18B 109.5
H18A C18 H18B 109.5
N4 C18 H18C 109.5
H18A C18 H18C 109.5
H18B C18 H18C 109.5
N4 C19 H19A 109.5
N4 C19 H19B 109.5
H19A C19 H19B 109.5
N4 C19 H19C 109.5
H19A C19 H19C 109.5
H19B C19 H19C 109.5
N4 C20 C21 111.2(4)
N4 C20 H20A 109.4
C21 C20 H20A 109.4
N4 C20 H20B 109.4
C21 C20 H20B 109.4
H20A C20 H20B 108.0
N3 C21 C20 111.8(4)
N3 C21 H21A 109.3
C20 C21 H21A 109.3
N3 C21 H21B 109.3
C20 C21 H21B 109.3
H21A C21 H21B 107.9
N3 C22 H22A 109.5
N3 C22 H22B 109.5
H22A C22 H22B 109.5
N3 C22 H22C 109.5
H22A C22 H22C 109.5
H22B C22 H22C 109.5
N3 C23 H23A 109.5
N3 C23 H23B 109.5
H23A C23 H23B 109.5
N3 C23 H23C 109.5
H23A C23 H23C 109.5
H23B C23 H23C 109.5
F3 C24 F2 108.0(5)
F3 C24 F1 106.9(5)
F2 C24 F1 107.7(5)
F3 C24 S1 111.5(4)
F2 C24 S1 111.3(4)
F1 C24 S1 111.3(4)

loop_
_geom_bond_atom_site_label_1
_geom_bond_atom_site_label_2
_geom_bond_distance
Cu1 N4 2.101(3)
Cu1 N3 2.125(4)
Cu1 Si2 2.1981(12)
Si2 N5 1.710(4)
Si2 N1 1.854(3)
Si2 N2 1.870(4)
Si2 C1 2.332(5)
O1 S1 1.432(4)
O2 S1 1.424(3)
O3 S1 1.433(4)
S1 C24 1.815(5)
N1 C1 1.345(5)
N1 C8 1.497(5)
N2 C1 1.335(5)
N2 C12 1.483(5)
N3 C22 1.458(7)
N3 C23 1.474(6)
N3 C21 1.480(6)
N4 C19 1.464(6)
N4 C20 1.481(5)
N4 C18 1.482(6)
N5 C16 1.457(5)
N5 C17 1.465(5)
F1 C24 1.327(7)
F2 C24 1.322(6)
F3 C24 1.322(6)
C1 C2 1.480(6)
C2 C7 1.384(6)
C2 C3 1.389(5)
C3 C4 1.389(7)
C3 H3 0.9500
C4 C5 1.376(7)
C4 H4 0.9500
C5 C6 1.369(7)
C5 H5 0.9500
C6 C7 1.381(7)
C6 H6 0.9500
C7 H7 0.9500
C8 C10 1.512(6)
C8 C9 1.526(5)
C8 C11 1.541(6)
C9 H9A 0.9800
C9 H9B 0.9800
C9 H9C 0.9800
C10 H10A 0.9800
C10 H10B 0.9800
C10 H10C 0.9800
C11 H11A 0.9800
C11 H11B 0.9800
C11 H11C 0.9800
C12 C15 1.505(6)
C12 C14 1.522(7)
C12 C13A 1.531(11)
C12 C13 1.557(16)
C13 H13A 0.9800
C13 H13B 0.9800
C13 H13C 0.9800
C13A H13D 0.9800
C13A H13E 0.9800
C13A H13F 0.9800
C14 H14A 0.9800
C14 H14B 0.9800
C14 H14C 0.9800
C15 H15A 0.9800
C15 H15B 0.9800
C15 H15C 0.9800
C16 H16A 0.9800
C16 H16B 0.9800
C16 H16C 0.9800
C17 H17A 0.9800
C17 H17B 0.9800
C17 H17C 0.9800
C18 H18A 0.9800
C18 H18B 0.9800
C18 H18C 0.9800
C19 H19A 0.9800
C19 H19B 0.9800
C19 H19C 0.9800
C20 C21 1.491(6)
C20 H20A 0.9900
C20 H20B 0.9900
C21 H21A 0.9900
C21 H21B 0.9900
C22 H22A 0.9800
C22 H22B 0.9800
C22 H22C 0.9800
C23 H23A 0.9800
C23 H23B 0.9800
C23 H23C 0.9800
